data_4084008
loop_
_publ_author_name
'Garci, Amine'
'Dobrov, Anatoly A.'
'Riedel, Tina'
'Orhan, Ersin'
'Dyson, Paul J.'
'Arion, Vladimir B.'
'Therrien, Bruno'

_publ_section_title
;
 Strategy to Optimize the Biological Activity of Arene Ruthenium
 Metalla-Assemblies
;
_journal_issue 14
_journal_name_full Organometallics
_journal_page_first 3813
_journal_paper_doi 10.1021/om5005176
_journal_volume 33
_journal_year 2014
_chemical_formula_moiety 'C30 H46 Cl2 N2 O6 Ru2'
_chemical_formula_sum 'C30 H46 Cl2 N2 O6 Ru2'
_chemical_formula_weight 803.73
_chemical_name_systematic
; 
miu~2~N,N'-bis[2-(2-hydroxyethoxy)ethyl]ethanediamidato(2-)-kappaN,kappaN'-kappaO,kappaO'-dichlorido-
bis(eta^6^-p-cymene)-di-ruthenium(II)  
;
_space_group_IT_number 2
_symmetry_cell_setting triclinic
_symmetry_space_group_name_Hall '-P 1'
_symmetry_space_group_name_H-M 'P -1'
_atom_sites_solution_hydrogens geom
_atom_sites_solution_primary direct
_atom_sites_solution_secondary difmap
_audit_creation_method SHELXL-97
_cell_angle_alpha 96.056(3)
_cell_angle_beta 93.256(2)
_cell_angle_gamma 95.327(2)
_cell_formula_units_Z 1
_cell_length_a 9.0000(5)
_cell_length_b 9.1532(5)
_cell_length_c 9.3851(6)
_cell_measurement_reflns_used 9869
_cell_measurement_temperature 100(2)
_cell_measurement_theta_max 30.04
_cell_measurement_theta_min 2.28
_cell_volume 763.76(8)
_computing_cell_refinement 'Bruker SAINT'
_computing_data_collection 'Bruker Apex2'
_computing_data_reduction 'Bruker SAINT'
_computing_molecular_graphics 'Bruker SHELXTL'
_computing_publication_material 'Bruker SHELXTL'
_computing_structure_refinement 'SHELXL-97 (Sheldrick, 2008)'
_computing_structure_solution 'SHELXS-97 (Sheldrick, 2008)'
_diffrn_ambient_temperature 100(2)
_diffrn_measured_fraction_theta_full 0.999
_diffrn_measured_fraction_theta_max 0.999
_diffrn_measurement_device_type 'Bruker X8 APEXII CCD'
_diffrn_measurement_method '\f and \w scans'
_diffrn_radiation_monochromator graphite
_diffrn_radiation_source 'fine-focus sealed tube'
_diffrn_radiation_type MoK\a
_diffrn_radiation_wavelength 0.71073
_diffrn_reflns_av_R_equivalents 0.0365
_diffrn_reflns_av_sigmaI/netI 0.0179
_diffrn_reflns_limit_h_max 11
_diffrn_reflns_limit_h_min -11
_diffrn_reflns_limit_k_max 11
_diffrn_reflns_limit_k_min -11
_diffrn_reflns_limit_l_max 12
_diffrn_reflns_limit_l_min -12
_diffrn_reflns_number 27442
_diffrn_reflns_theta_full 27.49
_diffrn_reflns_theta_max 27.49
_diffrn_reflns_theta_min 2.19
_exptl_absorpt_coefficient_mu 1.210
_exptl_absorpt_correction_T_max 0.8885
_exptl_absorpt_correction_T_min 0.8393
_exptl_absorpt_correction_type multi-scan
_exptl_absorpt_process_details SADABS
_exptl_crystal_colour orange
_exptl_crystal_density_diffrn 1.747
_exptl_crystal_density_method 'not measured'
_exptl_crystal_description block
_exptl_crystal_F_000 410
_exptl_crystal_size_max 0.15
_exptl_crystal_size_mid 0.12
_exptl_crystal_size_min 0.10
_refine_diff_density_max 1.366
_refine_diff_density_min -1.050
_refine_diff_density_rms 0.094
_refine_ls_extinction_method none
_refine_ls_goodness_of_fit_ref 1.032
_refine_ls_hydrogen_treatment constr
_refine_ls_matrix_type full
_refine_ls_number_parameters 192
_refine_ls_number_reflns 3508
_refine_ls_number_restraints 0
_refine_ls_restrained_S_all 1.032
_refine_ls_R_factor_all 0.0236
_refine_ls_R_factor_gt 0.0224
_refine_ls_shift/su_max 0.000
_refine_ls_shift/su_mean 0.000
_refine_ls_structure_factor_coef Fsqd
_refine_ls_weighting_details 'calc w=1/[\s^2^(Fo^2^)+(0.0424P)^2^+0.6104P] where P=(Fo^2^+2Fc^2^)/3'
_refine_ls_weighting_scheme calc
_refine_ls_wR_factor_gt 0.0613
_refine_ls_wR_factor_ref 0.0622
_reflns_number_gt 3373
_reflns_number_total 3508
_reflns_threshold_expression >2sigma(I)
_cod_data_source_file om5005176_si_001.cif
_cod_data_source_block ando984
_cod_depositor_comments 'Adding full bibliography for 4084007--4084008.cif.'
_cod_original_sg_symbol_H-M P-1
_cod_database_code 4084008

loop_
_symmetry_equiv_pos_as_xyz
'x, y, z'
'-x, -y, -z'

loop_
_atom_site_label
_atom_site_type_symbol
_atom_site_fract_x
_atom_site_fract_y
_atom_site_fract_z
_atom_site_U_iso_or_equiv
_atom_site_adp_type
_atom_site_occupancy
_atom_site_symmetry_multiplicity
_atom_site_calc_flag
_atom_site_refinement_flags
Ru1 Ru 0.327712(14) 0.241760(14) 0.044030(13) 0.00908(6) Uani 1 1 d .
Cl1 Cl 0.47503(5) 0.28787(5) 0.27119(5) 0.01472(10) Uani 1 1 d .
O1 O 0.47116(14) 0.68683(14) 0.04395(14) 0.0122(2) Uani 1 1 d .
O2 O 0.12786(16) 0.67835(16) 0.33716(14) 0.0184(3) Uani 1 1 d .
O3 O 0.17381(16) 0.72468(18) 0.73295(15) 0.0220(3) Uani 1 1 d .
H3 H 0.2664 0.7301 0.7532 0.033 Uiso 1 1 calc R
N1 N 0.32081(17) 0.47053(16) 0.06115(16) 0.0104(3) Uani 1 1 d .
C1 C 0.44233(19) 0.54634(19) 0.02930(18) 0.0105(3) Uani 1 1 d .
C2 C 0.2053(2) 0.5548(2) 0.12359(19) 0.0129(3) Uani 1 1 d .
H2A H 0.1058 0.4992 0.0996 0.016 Uiso 1 1 calc R
H2B H 0.2053 0.6502 0.0827 0.016 Uiso 1 1 calc R
C3 C 0.2344(2) 0.5829(2) 0.2858(2) 0.0153(4) Uani 1 1 d .
H3A H 0.2225 0.4888 0.3291 0.018 Uiso 1 1 calc R
H3B H 0.3374 0.6300 0.3111 0.018 Uiso 1 1 calc R
C4 C 0.1660(2) 0.7493(2) 0.4785(2) 0.0181(4) Uani 1 1 d .
H4A H 0.1061 0.8340 0.4957 0.022 Uiso 1 1 calc R
H4B H 0.2728 0.7883 0.4861 0.022 Uiso 1 1 calc R
C5 C 0.1395(2) 0.6474(2) 0.5934(2) 0.0193(4) Uani 1 1 d .
H5A H 0.0336 0.6053 0.5846 0.023 Uiso 1 1 calc R
H5B H 0.2028 0.5648 0.5797 0.023 Uiso 1 1 calc R
C6 C 0.1696(2) 0.0841(2) 0.13291(19) 0.0138(3) Uani 1 1 d .
C7 C 0.2778(2) 0.0042(2) 0.0619(2) 0.0134(3) Uani 1 1 d .
H7 H 0.3304 -0.0624 0.1117 0.016 Uiso 1 1 calc R
C8 C 0.3077(2) 0.02250(19) -0.08044(19) 0.0126(3) Uani 1 1 d .
H8 H 0.3800 -0.0323 -0.1257 0.015 Uiso 1 1 calc R
C9 C 0.2310(2) 0.1224(2) -0.15914(18) 0.0118(3) Uani 1 1 d .
C10 C 0.12140(19) 0.1985(2) -0.08896(19) 0.0122(3) Uani 1 1 d .
H10 H 0.0675 0.2641 -0.1389 0.015 Uiso 1 1 calc R
C11 C 0.0901(2) 0.1787(2) 0.05557(19) 0.0134(3) Uani 1 1 d .
H11 H 0.0148 0.2300 0.0999 0.016 Uiso 1 1 calc R
C12 C 0.1452(2) 0.0693(2) 0.2878(2) 0.0183(4) Uani 1 1 d .
H12A H 0.0947 0.1529 0.3284 0.027 Uiso 1 1 calc R
H12B H 0.2419 0.0683 0.3410 0.027 Uiso 1 1 calc R
H12C H 0.0831 -0.0231 0.2951 0.027 Uiso 1 1 calc R
C13 C 0.2665(2) 0.1463(2) -0.31189(19) 0.0137(3) Uani 1 1 d .
H13 H 0.1889 0.0832 -0.3773 0.016 Uiso 1 1 calc R
C14 C 0.2561(2) 0.3055(2) -0.3435(2) 0.0181(4) Uani 1 1 d .
H14A H 0.2789 0.3147 -0.4432 0.027 Uiso 1 1 calc R
H14B H 0.3280 0.3716 -0.2787 0.027 Uiso 1 1 calc R
H14C H 0.1547 0.3322 -0.3288 0.027 Uiso 1 1 calc R
C15 C 0.4185(2) 0.0975(2) -0.3512(2) 0.0172(4) Uani 1 1 d .
H15A H 0.4352 0.1153 -0.4504 0.026 Uiso 1 1 calc R
H15B H 0.4199 -0.0080 -0.3418 0.026 Uiso 1 1 calc R
H15C H 0.4976 0.1540 -0.2864 0.026 Uiso 1 1 calc R

loop_
_atom_site_aniso_label
_atom_site_aniso_U_11
_atom_site_aniso_U_22
_atom_site_aniso_U_33
_atom_site_aniso_U_23
_atom_site_aniso_U_13
_atom_site_aniso_U_12
Ru1 0.01032(9) 0.00918(9) 0.00755(9) 0.00067(5) 0.00043(5) 0.00040(5)
Cl1 0.0157(2) 0.0166(2) 0.0113(2) 0.00167(16) -0.00267(15) 0.00075(16)
O1 0.0130(6) 0.0104(6) 0.0131(6) 0.0003(5) 0.0024(5) 0.0007(5)
O2 0.0209(7) 0.0237(7) 0.0118(6) -0.0013(5) 0.0027(5) 0.0110(6)
O3 0.0197(7) 0.0333(8) 0.0120(6) -0.0044(6) -0.0001(5) 0.0051(6)
N1 0.0116(7) 0.0112(7) 0.0088(7) 0.0015(5) 0.0013(5) 0.0018(5)
C1 0.0127(8) 0.0115(8) 0.0072(7) -0.0004(6) 0.0002(6) 0.0024(6)
C2 0.0132(8) 0.0143(8) 0.0117(8) 0.0013(6) 0.0026(6) 0.0028(6)
C3 0.0166(9) 0.0180(9) 0.0118(8) -0.0007(7) 0.0032(7) 0.0054(7)
C4 0.0252(10) 0.0151(9) 0.0137(8) -0.0022(7) 0.0046(7) 0.0034(8)
C5 0.0269(10) 0.0172(9) 0.0130(9) -0.0010(7) 0.0003(7) 0.0011(8)
C6 0.0145(8) 0.0138(8) 0.0121(8) 0.0014(7) 0.0015(6) -0.0044(7)
C7 0.0149(8) 0.0119(8) 0.0125(8) 0.0016(6) -0.0021(6) -0.0010(6)
C8 0.0148(8) 0.0104(8) 0.0118(8) -0.0005(6) -0.0005(6) 0.0008(6)
C9 0.0135(8) 0.0115(8) 0.0093(8) -0.0001(6) -0.0017(6) -0.0020(6)
C10 0.0112(8) 0.0138(8) 0.0108(8) 0.0013(6) -0.0028(6) -0.0011(6)
C11 0.0125(8) 0.0142(8) 0.0125(8) 0.0000(7) 0.0008(6) -0.0013(6)
C12 0.0206(9) 0.0220(9) 0.0125(8) 0.0050(7) 0.0028(7) -0.0013(7)
C13 0.0172(9) 0.0149(8) 0.0086(8) 0.0002(6) -0.0002(6) 0.0007(7)
C14 0.0230(10) 0.0190(9) 0.0139(9) 0.0055(7) 0.0027(7) 0.0051(7)
C15 0.0216(9) 0.0187(9) 0.0121(8) 0.0015(7) 0.0056(7) 0.0038(7)

loop_
_atom_type_symbol
_atom_type_description
_atom_type_scat_dispersion_real
_atom_type_scat_dispersion_imag
_atom_type_scat_source
C C 0.0033 0.0016 'International Tables Vol C Tables 4.2.6.8 and 6.1.1.4'
H H 0.0000 0.0000 'International Tables Vol C Tables 4.2.6.8 and 6.1.1.4'
N N 0.0061 0.0033 'International Tables Vol C Tables 4.2.6.8 and 6.1.1.4'
O O 0.0106 0.0060 'International Tables Vol C Tables 4.2.6.8 and 6.1.1.4'
Cl Cl 0.1484 0.1585 'International Tables Vol C Tables 4.2.6.8 and 6.1.1.4'
Ru Ru -1.2594 0.8363 'International Tables Vol C Tables 4.2.6.8 and 6.1.1.4'

loop_
_geom_angle_atom_site_label_1
_geom_angle_atom_site_label_2
_geom_angle_atom_site_label_3
_geom_angle
_geom_angle_site_symmetry_1
_geom_angle_site_symmetry_3
N1 Ru1 O1 77.86(5) . 2_665
N1 Ru1 C10 93.31(6) . .
O1 Ru1 C10 120.60(6) 2_665 .
N1 Ru1 C11 98.09(6) . .
O1 Ru1 C11 158.92(6) 2_665 .
C10 Ru1 C11 38.47(7) . .
N1 Ru1 C9 115.07(6) . .
O1 Ru1 C9 93.57(6) 2_665 .
C10 Ru1 C9 37.96(7) . .
C11 Ru1 C9 69.16(7) . .
N1 Ru1 C6 125.70(6) . .
O1 Ru1 C6 155.63(6) 2_665 .
C10 Ru1 C6 68.92(7) . .
C11 Ru1 C6 37.57(7) . .
C9 Ru1 C6 82.13(7) . .
N1 Ru1 C8 152.16(6) . .
O1 Ru1 C8 93.81(6) 2_665 .
C10 Ru1 C8 67.90(7) . .
C11 Ru1 C8 80.12(7) . .
C9 Ru1 C8 38.18(7) . .
C6 Ru1 C8 68.06(7) . .
N1 Ru1 C7 163.49(7) . .
O1 Ru1 C7 118.51(6) 2_665 .
C10 Ru1 C7 80.31(7) . .
C11 Ru1 C7 67.48(7) . .
C9 Ru1 C7 68.50(7) . .
C6 Ru1 C7 37.79(7) . .
C8 Ru1 C7 37.11(7) . .
N1 Ru1 Cl1 85.40(4) . .
O1 Ru1 Cl1 84.42(4) 2_665 .
C10 Ru1 Cl1 154.16(5) . .
C11 Ru1 Cl1 116.11(5) . .
C9 Ru1 Cl1 158.60(5) . .
C6 Ru1 Cl1 90.94(5) . .
C8 Ru1 Cl1 120.57(5) . .
C7 Ru1 Cl1 93.72(5) . .
C1 O1 Ru1 113.26(11) . 2_665
C4 O2 C3 113.66(14) . .
C5 O3 H3 109.5 . .
C1 N1 C2 116.75(15) . .
C1 N1 Ru1 115.41(12) . .
C2 N1 Ru1 127.21(12) . .
O1 C1 N1 127.35(16) . .
O1 C1 C1 118.6(2) . 2_665
N1 C1 C1 114.07(19) . 2_665
N1 C2 C3 110.12(15) . .
N1 C2 H2A 109.6 . .
C3 C2 H2A 109.6 . .
N1 C2 H2B 109.6 . .
C3 C2 H2B 109.6 . .
H2A C2 H2B 108.1 . .
O2 C3 C2 106.92(15) . .
O2 C3 H3A 110.3 . .
C2 C3 H3A 110.3 . .
O2 C3 H3B 110.3 . .
C2 C3 H3B 110.3 . .
H3A C3 H3B 108.6 . .
O2 C4 C5 113.01(16) . .
O2 C4 H4A 109.0 . .
C5 C4 H4A 109.0 . .
O2 C4 H4B 109.0 . .
C5 C4 H4B 109.0 . .
H4A C4 H4B 107.8 . .
O3 C5 C4 110.91(16) . .
O3 C5 H5A 109.5 . .
C4 C5 H5A 109.5 . .
O3 C5 H5B 109.5 . .
C4 C5 H5B 109.5 . .
H5A C5 H5B 108.0 . .
C11 C6 C7 118.49(16) . .
C11 C6 C12 121.40(17) . .
C7 C6 C12 120.10(17) . .
C11 C6 Ru1 70.50(10) . .
C7 C6 Ru1 71.56(10) . .
C12 C6 Ru1 128.18(13) . .
C8 C7 C6 120.90(17) . .
C8 C7 Ru1 71.24(10) . .
C6 C7 Ru1 70.65(10) . .
C8 C7 H7 119.6 . .
C6 C7 H7 119.6 . .
Ru1 C7 H7 131.4 . .
C7 C8 C9 121.24(16) . .
C7 C8 Ru1 71.65(10) . .
C9 C8 Ru1 70.43(10) . .
C7 C8 H8 119.4 . .
C9 C8 H8 119.4 . .
Ru1 C8 H8 131.5 . .
C10 C9 C8 117.45(16) . .
C10 C9 C13 121.07(16) . .
C8 C9 C13 121.49(16) . .
C10 C9 Ru1 69.92(10) . .
C8 C9 Ru1 71.39(10) . .
C13 C9 Ru1 129.37(12) . .
C9 C10 C11 121.23(16) . .
C9 C10 Ru1 72.12(10) . .
C11 C10 Ru1 71.38(10) . .
C9 C10 H10 119.4 . .
C11 C10 H10 119.4 . .
Ru1 C10 H10 129.7 . .
C6 C11 C10 120.64(16) . .
C6 C11 Ru1 71.94(10) . .
C10 C11 Ru1 70.15(10) . .
C6 C11 H11 119.7 . .
C10 C11 H11 119.7 . .
Ru1 C11 H11 131.0 . .
C6 C12 H12A 109.5 . .
C6 C12 H12B 109.5 . .
H12A C12 H12B 109.5 . .
C6 C12 H12C 109.5 . .
H12A C12 H12C 109.5 . .
H12B C12 H12C 109.5 . .
C9 C13 C14 112.78(15) . .
C9 C13 C15 113.06(15) . .
C14 C13 C15 109.88(15) . .
C9 C13 H13 106.9 . .
C14 C13 H13 106.9 . .
C15 C13 H13 106.9 . .
C13 C14 H14A 109.5 . .
C13 C14 H14B 109.5 . .
H14A C14 H14B 109.5 . .
C13 C14 H14C 109.5 . .
H14A C14 H14C 109.5 . .
H14B C14 H14C 109.5 . .
C13 C15 H15A 109.5 . .
C13 C15 H15B 109.5 . .
H15A C15 H15B 109.5 . .
C13 C15 H15C 109.5 . .
H15A C15 H15C 109.5 . .
H15B C15 H15C 109.5 . .

loop_
_geom_bond_atom_site_label_1
_geom_bond_atom_site_label_2
_geom_bond_distance
_geom_bond_site_symmetry_2
Ru1 N1 2.0901(15) .
Ru1 O1 2.1094(13) 2_665
Ru1 C10 2.1583(17) .
Ru1 C11 2.1744(18) .
Ru1 C9 2.1869(17) .
Ru1 C6 2.1931(17) .
Ru1 C8 2.1998(17) .
Ru1 C7 2.2050(18) .
Ru1 Cl1 2.4220(5) .
O1 C1 1.279(2) .
O1 Ru1 2.1094(13) 2_665
O2 C4 1.423(2) .
O2 C3 1.426(2) .
O3 C5 1.424(2) .
O3 H3 0.8400 .
N1 C1 1.307(2) .
N1 C2 1.464(2) .
C1 C1 1.493(3) 2_665
C2 C3 1.521(2) .
C2 H2A 0.9900 .
C2 H2B 0.9900 .
C3 H3A 0.9900 .
C3 H3B 0.9900 .
C4 C5 1.513(3) .
C4 H4A 0.9900 .
C4 H4B 0.9900 .
C5 H5A 0.9900 .
C5 H5B 0.9900 .
C6 C11 1.407(3) .
C6 C7 1.424(3) .
C6 C12 1.501(2) .
C7 C8 1.402(3) .
C7 H7 0.9500 .
C8 C9 1.435(2) .
C8 H8 0.9500 .
C9 C10 1.413(2) .
C9 C13 1.520(2) .
C10 C11 1.428(2) .
C10 H10 0.9500 .
C11 H11 0.9500 .
C12 H12A 0.9800 .
C12 H12B 0.9800 .
C12 H12C 0.9800 .
C13 C14 1.527(3) .
C13 C15 1.531(3) .
C13 H13 1.0000 .
C14 H14A 0.9800 .
C14 H14B 0.9800 .
C14 H14C 0.9800 .
C15 H15A 0.9800 .
C15 H15B 0.9800 .
C15 H15C 0.9800 .

loop_
_geom_torsion_atom_site_label_1
_geom_torsion_atom_site_label_2
_geom_torsion_atom_site_label_3
_geom_torsion_atom_site_label_4
_geom_torsion
_geom_torsion_site_symmetry_1
_geom_torsion_site_symmetry_4
O1 Ru1 N1 C1 -7.75(12) 2_665 .
C10 Ru1 N1 C1 -128.35(13) . .
C11 Ru1 N1 C1 -166.73(13) . .
C9 Ru1 N1 C1 -96.01(13) . .
C6 Ru1 N1 C1 165.36(12) . .
C8 Ru1 N1 C1 -82.57(18) . .
C7 Ru1 N1 C1 165.11(19) . .
Cl1 Ru1 N1 C1 77.52(12) . .
O1 Ru1 N1 C2 -178.27(15) 2_665 .
C10 Ru1 N1 C2 61.13(15) . .
C11 Ru1 N1 C2 22.75(15) . .
C9 Ru1 N1 C2 93.47(15) . .
C6 Ru1 N1 C2 -5.16(17) . .
C8 Ru1 N1 C2 106.91(17) . .
C7 Ru1 N1 C2 -5.4(3) . .
Cl1 Ru1 N1 C2 -93.00(14) . .
Ru1 O1 C1 N1 -173.54(14) 2_665 .
Ru1 O1 C1 C1 7.0(2) 2_665 2_665
C2 N1 C1 O1 -1.4(3) . .
Ru1 N1 C1 O1 -172.99(14) . .
C2 N1 C1 C1 178.03(17) . 2_665
Ru1 N1 C1 C1 6.5(2) . 2_665
C1 N1 C2 C3 -87.22(19) . .
Ru1 N1 C2 C3 83.19(17) . .
C4 O2 C3 C2 -162.71(15) . .
N1 C2 C3 O2 173.86(14) . .
C3 O2 C4 C5 -75.5(2) . .
O2 C4 C5 O3 -177.73(16) . .
N1 Ru1 C6 C11 49.46(13) . .
O1 Ru1 C6 C11 -147.05(14) 2_665 .
C10 Ru1 C6 C11 -28.95(10) . .
C9 Ru1 C6 C11 -65.84(11) . .
C8 Ru1 C6 C11 -102.73(12) . .
C7 Ru1 C6 C11 -130.65(15) . .
Cl1 Ru1 C6 C11 134.47(10) . .
N1 Ru1 C6 C7 -179.88(9) . .
O1 Ru1 C6 C7 -16.4(2) 2_665 .
C10 Ru1 C6 C7 101.70(11) . .
C11 Ru1 C6 C7 130.65(15) . .
C9 Ru1 C6 C7 64.81(11) . .
C8 Ru1 C6 C7 27.93(10) . .
Cl1 Ru1 C6 C7 -94.87(10) . .
N1 Ru1 C6 C12 -65.67(19) . .
O1 Ru1 C6 C12 97.8(2) 2_665 .
C10 Ru1 C6 C12 -144.08(19) . .
C11 Ru1 C6 C12 -115.1(2) . .
C9 Ru1 C6 C12 179.03(18) . .
C8 Ru1 C6 C12 142.14(19) . .
C7 Ru1 C6 C12 114.2(2) . .
Cl1 Ru1 C6 C12 19.34(17) . .
C11 C6 C7 C8 1.8(3) . .
C12 C6 C7 C8 -176.65(17) . .
Ru1 C6 C7 C8 -52.60(16) . .
C11 C6 C7 Ru1 54.45(15) . .
C12 C6 C7 Ru1 -124.05(17) . .
N1 Ru1 C7 C8 134.3(2) . .
O1 Ru1 C7 C8 -53.67(12) 2_665 .
C10 Ru1 C7 C8 65.99(11) . .
C11 Ru1 C7 C8 103.90(12) . .
C9 Ru1 C7 C8 28.41(10) . .
C6 Ru1 C7 C8 133.95(16) . .
Cl1 Ru1 C7 C8 -139.33(10) . .
N1 Ru1 C7 C6 0.3(3) . .
O1 Ru1 C7 C6 172.38(9) 2_665 .
C10 Ru1 C7 C6 -67.96(11) . .
C11 Ru1 C7 C6 -30.05(10) . .
C9 Ru1 C7 C6 -105.54(11) . .
C8 Ru1 C7 C6 -133.95(16) . .
Cl1 Ru1 C7 C6 86.72(10) . .
C6 C7 C8 C9 0.2(3) . .
Ru1 C7 C8 C9 -52.11(15) . .
C6 C7 C8 Ru1 52.34(15) . .
N1 Ru1 C8 C7 -154.18(13) . .
O1 Ru1 C8 C7 134.81(11) 2_665 .
C10 Ru1 C8 C7 -103.63(12) . .
C11 Ru1 C8 C7 -65.53(11) . .
C9 Ru1 C8 C7 -134.26(16) . .
C6 Ru1 C8 C7 -28.40(10) . .
Cl1 Ru1 C8 C7 49.04(12) . .
N1 Ru1 C8 C9 -19.91(19) . .
O1 Ru1 C8 C9 -90.93(10) 2_665 .
C10 Ru1 C8 C9 30.64(10) . .
C11 Ru1 C8 C9 68.73(11) . .
C6 Ru1 C8 C9 105.86(11) . .
C7 Ru1 C8 C9 134.26(16) . .
Cl1 Ru1 C8 C9 -176.69(8) . .
C7 C8 C9 C10 -1.7(3) . .
Ru1 C8 C9 C10 -54.34(14) . .
C7 C8 C9 C13 178.01(16) . .
Ru1 C8 C9 C13 125.36(16) . .
C7 C8 C9 Ru1 52.66(15) . .
N1 Ru1 C9 C10 -60.26(11) . .
O1 Ru1 C9 C10 -138.52(10) 2_665 .
C11 Ru1 C9 C10 29.07(10) . .
C6 Ru1 C9 C10 65.60(11) . .
C8 Ru1 C9 C10 129.85(15) . .
C7 Ru1 C9 C10 102.18(11) . .
Cl1 Ru1 C9 C10 137.68(12) . .
N1 Ru1 C9 C8 169.89(10) . .
O1 Ru1 C9 C8 91.63(10) 2_665 .
C10 Ru1 C9 C8 -129.85(15) . .
C11 Ru1 C9 C8 -100.79(11) . .
C6 Ru1 C9 C8 -64.26(11) . .
C7 Ru1 C9 C8 -27.67(10) . .
Cl1 Ru1 C9 C8 7.82(19) . .
N1 Ru1 C9 C13 54.00(17) . .
O1 Ru1 C9 C13 -24.26(16) 2_665 .
C10 Ru1 C9 C13 114.3(2) . .
C11 Ru1 C9 C13 143.32(18) . .
C6 Ru1 C9 C13 179.85(17) . .
C8 Ru1 C9 C13 -115.9(2) . .
C7 Ru1 C9 C13 -143.56(18) . .
Cl1 Ru1 C9 C13 -108.07(17) . .
C8 C9 C10 C11 1.1(2) . .
C13 C9 C10 C11 -178.61(16) . .
Ru1 C9 C10 C11 -53.98(15) . .
C8 C9 C10 Ru1 55.07(14) . .
C13 C9 C10 Ru1 -124.63(16) . .
N1 Ru1 C10 C9 128.02(10) . .
O1 Ru1 C10 C9 50.18(12) 2_665 .
C11 Ru1 C10 C9 -133.13(16) . .
C6 Ru1 C10 C9 -104.81(11) . .
C8 Ru1 C10 C9 -30.81(10) . .
C7 Ru1 C10 C9 -67.31(11) . .
Cl1 Ru1 C10 C9 -145.69(10) . .
N1 Ru1 C10 C11 -98.85(11) . .
O1 Ru1 C10 C11 -176.69(9) 2_665 .
C9 Ru1 C10 C11 133.13(16) . .
C6 Ru1 C10 C11 28.32(10) . .
C8 Ru1 C10 C11 102.32(12) . .
C7 Ru1 C10 C11 65.82(11) . .
Cl1 Ru1 C10 C11 -12.57(18) . .
C7 C6 C11 C10 -2.4(3) . .
C12 C6 C11 C10 176.05(17) . .
Ru1 C6 C11 C10 52.53(15) . .
C7 C6 C11 Ru1 -54.97(15) . .
C12 C6 C11 Ru1 123.51(17) . .
C9 C10 C11 C6 1.0(3) . .
Ru1 C10 C11 C6 -53.34(15) . .
C9 C10 C11 Ru1 54.32(15) . .
N1 Ru1 C11 C6 -141.44(10) . .
O1 Ru1 C11 C6 141.38(15) 2_665 .
C10 Ru1 C11 C6 133.45(16) . .
C9 Ru1 C11 C6 104.74(12) . .
C8 Ru1 C11 C6 66.69(11) . .
C7 Ru1 C11 C6 30.21(10) . .
Cl1 Ru1 C11 C6 -52.61(11) . .
N1 Ru1 C11 C10 85.11(11) . .
O1 Ru1 C11 C10 7.9(2) 2_665 .
C9 Ru1 C11 C10 -28.70(10) . .
C6 Ru1 C11 C10 -133.45(16) . .
C8 Ru1 C11 C10 -66.75(11) . .
C7 Ru1 C11 C10 -103.23(12) . .
Cl1 Ru1 C11 C10 173.94(9) . .
C10 C9 C13 C14 35.3(2) . .
C8 C9 C13 C14 -144.35(17) . .
Ru1 C9 C13 C14 -53.3(2) . .
C10 C9 C13 C15 160.75(16) . .
C8 C9 C13 C15 -18.9(2) . .
Ru1 C9 C13 C15 72.1(2) . .
